data_2223112
loop_
_publ_author_name
'Zhu, Xiao-Tong'
'Zhang, Ge'
'Ma, Ning'

_publ_section_title
;
 2,6-Diphenyl-4-(2-thienyl)-1,4-dihydropyridine-3,5-dicarbonitrile
;
_journal_coeditor_code HK2755
_journal_issue 9
_journal_name_full 'Acta Crystallographica Section E'
_journal_page_first o2246
_journal_paper_doi 10.1107/S1600536809033339
_journal_volume 65
_journal_year 2009
_chemical_formula_iupac 'C23 H15 N3 S'
_chemical_formula_moiety 'C23 H15 N3 S'
_chemical_formula_sum 'C23 H15 N3 S'
_chemical_formula_weight 365.44
_chemical_name_systematic
;
2,6-Diphenyl-4-(2-thienyl)-1,4-dihydropyridine-3,5-dicarbonitrile
;
_space_group_IT_number 2
_symmetry_cell_setting triclinic
_symmetry_space_group_name_Hall '-P 1'
_symmetry_space_group_name_H-M 'P -1'
_atom_sites_solution_hydrogens geom
_atom_sites_solution_primary direct
_atom_sites_solution_secondary difmap
_cell_angle_alpha 86.571(2)
_cell_angle_beta 88.755(2)
_cell_angle_gamma 81.2490(10)
_cell_formula_units_Z 4
_cell_length_a 11.2726(14)
_cell_length_b 11.8903(15)
_cell_length_c 14.5544(17)
_cell_measurement_reflns_used 2139
_cell_measurement_temperature 298(2)
_cell_measurement_theta_max 24.932
_cell_measurement_theta_min 2.29
_cell_volume 1924.5(4)
_computing_cell_refinement 'SAINT (Bruker, 2001)'
_computing_data_collection 'SMART (Bruker, 2001)'
_computing_data_reduction 'SAINT (Bruker, 2001)'
_computing_molecular_graphics 'SHELXTL (Sheldrick, 2008)'
_computing_publication_material 'SHELXTL (Sheldrick, 2008)'
_computing_structure_refinement 'SHELXL97 (Sheldrick, 2008)'
_computing_structure_solution 'SHELXS97 (Sheldrick, 2008)'
_diffrn_ambient_temperature 298(2)
_diffrn_measured_fraction_theta_full 0.978
_diffrn_measured_fraction_theta_max 0.978
_diffrn_measurement_device_type 'Bruker SMART CCD area-detector'
_diffrn_measurement_method '\f and \w'
_diffrn_radiation_monochromator graphite
_diffrn_radiation_source 'fine-focus sealed tube'
_diffrn_radiation_type MoK\a
_diffrn_radiation_wavelength 0.71073
_diffrn_reflns_av_R_equivalents 0.0262
_diffrn_reflns_av_sigmaI/netI 0.0671
_diffrn_reflns_limit_h_max 13
_diffrn_reflns_limit_h_min -8
_diffrn_reflns_limit_k_max 14
_diffrn_reflns_limit_k_min -12
_diffrn_reflns_limit_l_max 17
_diffrn_reflns_limit_l_min -15
_diffrn_reflns_number 10076
_diffrn_reflns_theta_full 25.01
_diffrn_reflns_theta_max 25.01
_diffrn_reflns_theta_min 1.74
_exptl_absorpt_coefficient_mu 0.180
_exptl_absorpt_correction_T_max 0.9481
_exptl_absorpt_correction_T_min 0.9316
_exptl_absorpt_correction_type multi-scan
_exptl_absorpt_process_details '(SADABS; Bruker, 2001)'
_exptl_crystal_colour yellow
_exptl_crystal_density_diffrn 1.261
_exptl_crystal_density_method 'not measured'
_exptl_crystal_description block
_exptl_crystal_F_000 760
_exptl_crystal_size_max 0.40
_exptl_crystal_size_mid 0.31
_exptl_crystal_size_min 0.30
_refine_diff_density_max 0.574
_refine_diff_density_min -0.501
_refine_ls_extinction_method none
_refine_ls_goodness_of_fit_ref 1.070
_refine_ls_hydrogen_treatment constr
_refine_ls_matrix_type full
_refine_ls_number_parameters 524
_refine_ls_number_reflns 6647
_refine_ls_number_restraints 0
_refine_ls_restrained_S_all 1.070
_refine_ls_R_factor_all 0.1233
_refine_ls_R_factor_gt 0.0676
_refine_ls_shift/su_max 0.001
_refine_ls_shift/su_mean 0.000
_refine_ls_structure_factor_coef Fsqd
_refine_ls_weighting_details 'calc w=1/[\s^2^(Fo^2^)+(0.0913P)^2^] where P=(Fo^2^+2Fc^2^)/3'
_refine_ls_weighting_scheme calc
_refine_ls_wR_factor_gt 0.1736
_refine_ls_wR_factor_ref 0.1992
_reflns_number_gt 3520
_reflns_number_total 6647
_reflns_threshold_expression I>2\s(I)
_cod_data_source_file hk2755.cif
_cod_data_source_block I
_cod_database_code 2223112
_cod_database_fobs_code 2223112

loop_
_symmetry_equiv_pos_as_xyz
'x, y, z'
'-x, -y, -z'

loop_
_atom_site_type_symbol
_atom_site_label
_atom_site_fract_x
_atom_site_fract_y
_atom_site_fract_z
_atom_site_U_iso_or_equiv
_atom_site_adp_type
_atom_site_calc_flag
_atom_site_refinement_flags
_atom_site_occupancy
_atom_site_disorder_assembly
_atom_site_disorder_group
S S1 1.15432(13) 0.07649(11) 1.06543(10) 0.0921(5) Uani d . 1 . .
S S2 0.4086(13) 0.1479(9) 0.7278(7) 0.133(4) Uani d P 0.314(15) A 1
S S2' 0.4830(7) 0.0834(5) 0.5978(5) 0.131(2) Uani d P 0.686(15) A 2
N N1 0.8726(3) 0.2896(2) 0.94731(17) 0.0443(7) Uani d . 1 . .
H H1 0.8320 0.2821 0.8993 0.053 Uiso calc R 1 . .
N N2 0.8246(3) 0.2069(3) 1.2711(2) 0.0662(9) Uani d . 1 . .
N N3 1.2341(3) 0.4398(3) 0.9984(2) 0.0646(9) Uani d . 1 . .
N N4 0.6938(3) 0.2732(2) 0.44938(17) 0.0507(8) Uani d . 1 . .
H H4 0.7373 0.2546 0.4018 0.061 Uiso calc R 1 . .
N N5 0.7532(3) 0.2538(3) 0.7749(2) 0.0673(10) Uani d . 1 . .
N N6 0.2860(3) 0.4465(3) 0.4966(2) 0.0709(10) Uani d . 1 . .
C C1 0.8299(3) 0.2556(3) 1.0316(2) 0.0402(8) Uani d . 1 . .
C C2 0.8961(3) 0.2574(3) 1.1076(2) 0.0407(8) Uani d . 1 . .
C C3 1.0226(3) 0.2887(3) 1.1043(2) 0.0428(8) Uani d . 1 . .
H H3 1.0246 0.3478 1.1480 0.051 Uiso calc R 1 . .
C C4 1.0467(3) 0.3400(3) 1.0091(2) 0.0418(8) Uani d . 1 . .
C C5 0.9770(3) 0.3352(3) 0.9359(2) 0.0429(8) Uani d . 1 . .
C C6 0.7073(3) 0.2246(3) 1.0299(2) 0.0441(8) Uani d . 1 . .
C C7 0.6763(4) 0.1307(3) 1.0811(2) 0.0599(10) Uani d . 1 . .
H H7 0.7327 0.0854 1.1184 0.072 Uiso calc R 1 . .
C C8 0.5609(4) 0.1051(4) 1.0764(3) 0.0722(12) Uani d . 1 . .
H H8 0.5401 0.0421 1.1103 0.087 Uiso calc R 1 . .
C C9 0.4776(4) 0.1718(4) 1.0224(3) 0.0711(12) Uani d . 1 . .
H H9 0.4001 0.1542 1.0202 0.085 Uiso calc R 1 . .
C C10 0.5065(4) 0.2637(3) 0.9715(3) 0.0623(11) Uani d . 1 . .
H H10 0.4493 0.3087 0.9347 0.075 Uiso calc R 1 . .
C C11 0.6212(3) 0.2898(3) 0.9749(2) 0.0514(9) Uani d . 1 . .
H H11 0.6411 0.3523 0.9397 0.062 Uiso calc R 1 . .
C C12 0.8522(3) 0.2293(3) 1.1969(2) 0.0472(9) Uani d . 1 . .
C C13 1.1162(3) 0.1895(3) 1.1329(2) 0.0514(9) Uani d . 1 . .
C C14 1.1826(4) 0.1745(3) 1.2162(3) 0.0629(11) Uani d . 1 . .
H H14 1.1763 0.2254 1.2628 0.075 Uiso calc R 1 . .
C C15 1.2610(4) 0.0671(5) 1.2155(4) 0.0915(16) Uani d . 1 . .
H H15 1.3123 0.0400 1.2638 0.110 Uiso calc R 1 . .
C C16 1.2544(4) 0.0088(4) 1.1400(4) 0.0870(15) Uani d . 1 . .
H H16 1.3005 -0.0614 1.1304 0.104 Uiso calc R 1 . .
C C17 1.1503(4) 0.3958(3) 1.0003(2) 0.0466(9) Uani d . 1 . .
C C18 0.9985(3) 0.3797(3) 0.8404(2) 0.0482(9) Uani d . 1 . .
C C19 0.9072(4) 0.4475(3) 0.7920(2) 0.0568(10) Uani d . 1 . .
H H19 0.8337 0.4696 0.8210 0.068 Uiso calc R 1 . .
C C20 0.9240(5) 0.4825(3) 0.7014(3) 0.0739(13) Uani d . 1 . .
H H20 0.8623 0.5282 0.6694 0.089 Uiso calc R 1 . .
C C21 1.0329(6) 0.4495(4) 0.6583(3) 0.0845(15) Uani d . 1 . .
H H21 1.0442 0.4724 0.5969 0.101 Uiso calc R 1 . .
C C22 1.1238(5) 0.3836(4) 0.7049(3) 0.0860(15) Uani d . 1 . .
H H22 1.1972 0.3627 0.6755 0.103 Uiso calc R 1 . .
C C23 1.1080(4) 0.3474(4) 0.7958(3) 0.0678(11) Uani d . 1 . .
H H23 1.1703 0.3016 0.8271 0.081 Uiso calc R 1 . .
C C24 0.7442(3) 0.2505(3) 0.5357(2) 0.0468(9) Uani d . 1 . .
C C25 0.6731(3) 0.2670(3) 0.6107(2) 0.0456(9) Uani d . 1 . .
C C26 0.5381(3) 0.2973(3) 0.6072(2) 0.0557(10) Uani d . 1 A .
H H26 0.5144 0.3601 0.6477 0.067 Uiso calc R 1 . .
C C27 0.5019(3) 0.3403(3) 0.5100(2) 0.0476(9) Uani d . 1 . .
C C28 0.5775(3) 0.3242(3) 0.4368(2) 0.0453(8) Uani d . 1 . .
C C29 0.8750(3) 0.2102(3) 0.5369(2) 0.0514(9) Uani d . 1 . .
C C30 0.9234(4) 0.1189(4) 0.5951(3) 0.0726(12) Uani d . 1 . .
H H30 0.8735 0.0818 0.6341 0.087 Uiso calc R 1 . .
C C31 1.0459(5) 0.0831(5) 0.5952(3) 0.0967(16) Uani d . 1 . .
H H31 1.0781 0.0209 0.6333 0.116 Uiso calc R 1 . .
C C32 1.1197(5) 0.1388(6) 0.5395(4) 0.1023(17) Uani d . 1 . .
H H32 1.2023 0.1158 0.5410 0.123 Uiso calc R 1 . .
C C33 1.0726(4) 0.2285(5) 0.4814(3) 0.0879(15) Uani d . 1 . .
H H33 1.1232 0.2655 0.4430 0.106 Uiso calc R 1 . .
C C34 0.9508(4) 0.2643(4) 0.4795(3) 0.0677(11) Uani d . 1 . .
H H34 0.9193 0.3250 0.4396 0.081 Uiso calc R 1 . .
C C35 0.7223(3) 0.2582(3) 0.7005(2) 0.0505(9) Uani d . 1 . .
C C36 0.4766(4) 0.2004(5) 0.6415(3) 0.0850(15) Uani d . 1 . .
C C37 0.492(4) 0.111(4) 0.568(3) 0.097(11) Uani d P 0.314(15) A 1
H H37 0.5270 0.1204 0.5100 0.117 Uiso calc PR 0.314(15) A 1
C C37' 0.4036(13) 0.2143(13) 0.7245(9) 0.104(4) Uani d P 0.686(15) A 2
H H37' 0.3899 0.2784 0.7590 0.125 Uiso calc PR 0.686(15) A 2
C C38 0.442(2) 0.008(3) 0.6026(17) 0.106(9) Uani d P 0.314(15) A 1
H H38 0.4446 -0.0579 0.5711 0.128 Uiso calc PR 0.314(15) A 1
C C38' 0.3546(15) 0.1055(15) 0.7434(10) 0.123(4) Uani d P 0.686(15) A 2
H H38' 0.3035 0.0924 0.7927 0.147 Uiso calc PR 0.686(15) A 2
C C39 0.390(16) 0.025(15) 0.691(11) 0.11(3) Uani d P 0.314(15) A 1
H H39 0.3508 -0.0272 0.7244 0.130 Uiso calc PR 0.314(15) A 1
C C39' 0.395(7) 0.024(7) 0.678(5) 0.115(18) Uani d P 0.686(15) A 2
H H39' 0.3765 -0.0495 0.6782 0.138 Uiso calc PR 0.686(15) A 2
C C40 0.3836(4) 0.3998(3) 0.4991(2) 0.0507(9) Uani d . 1 . .
C C41 0.5466(3) 0.3632(3) 0.3408(2) 0.0475(9) Uani d . 1 . .
C C42 0.4461(4) 0.3353(3) 0.2997(3) 0.0656(11) Uani d . 1 . .
H H42 0.3964 0.2914 0.3328 0.079 Uiso calc R 1 . .
C C43 0.4195(5) 0.3726(4) 0.2094(3) 0.0792(14) Uani d . 1 . .
H H43 0.3510 0.3552 0.1823 0.095 Uiso calc R 1 . .
C C44 0.4940(5) 0.4350(4) 0.1603(3) 0.0795(15) Uani d . 1 . .
H H44 0.4766 0.4586 0.0993 0.095 Uiso calc R 1 . .
C C45 0.5935(5) 0.4630(3) 0.1995(3) 0.0716(13) Uani d . 1 . .
H H45 0.6432 0.5062 0.1657 0.086 Uiso calc R 1 . .
C C46 0.6204(4) 0.4267(3) 0.2904(2) 0.0592(10) Uani d . 1 . .
H H46 0.6884 0.4454 0.3172 0.071 Uiso calc R 1 . .

loop_
_atom_site_aniso_label
_atom_site_aniso_U_11
_atom_site_aniso_U_22
_atom_site_aniso_U_33
_atom_site_aniso_U_12
_atom_site_aniso_U_13
_atom_site_aniso_U_23
S1 0.0863(10) 0.0734(8) 0.1132(10) 0.0033(7) -0.0117(8) -0.0120(7)
S2 0.149(8) 0.130(10) 0.123(6) -0.051(8) 0.024(5) 0.031(7)
S2' 0.164(4) 0.096(4) 0.148(5) -0.078(3) -0.014(4) 0.014(3)
N1 0.0490(18) 0.0587(17) 0.0283(14) -0.0186(15) -0.0033(12) 0.0004(12)
N2 0.060(2) 0.099(3) 0.0362(18) -0.0057(19) 0.0060(15) 0.0059(16)
N3 0.057(2) 0.078(2) 0.061(2) -0.017(2) 0.0030(17) -0.0001(17)
N4 0.052(2) 0.0696(19) 0.0288(15) -0.0018(16) -0.0001(13) -0.0033(13)
N5 0.086(3) 0.082(2) 0.0387(18) -0.027(2) -0.0131(17) -0.0002(15)
N6 0.059(2) 0.089(3) 0.061(2) -0.001(2) -0.0012(18) 0.0019(18)
C1 0.044(2) 0.0445(19) 0.0316(18) -0.0061(16) 0.0029(15) -0.0032(14)
C2 0.043(2) 0.050(2) 0.0287(17) -0.0051(16) 0.0019(15) -0.0001(14)
C3 0.048(2) 0.049(2) 0.0325(17) -0.0087(17) -0.0016(15) -0.0049(14)
C4 0.044(2) 0.0458(19) 0.0361(18) -0.0089(17) 0.0008(16) -0.0025(14)
C5 0.048(2) 0.0453(19) 0.0368(18) -0.0106(17) 0.0044(16) -0.0031(14)
C6 0.046(2) 0.055(2) 0.0321(17) -0.0134(18) 0.0011(15) 0.0000(15)
C7 0.060(3) 0.074(3) 0.047(2) -0.020(2) -0.0070(19) 0.0119(19)
C8 0.070(3) 0.084(3) 0.068(3) -0.037(3) -0.004(2) 0.015(2)
C9 0.057(3) 0.095(3) 0.067(3) -0.029(3) -0.002(2) -0.003(2)
C10 0.051(3) 0.073(3) 0.063(3) -0.008(2) -0.008(2) -0.002(2)
C11 0.050(2) 0.058(2) 0.046(2) -0.0087(19) 0.0017(17) 0.0020(17)
C12 0.047(2) 0.060(2) 0.033(2) -0.0029(18) -0.0006(16) -0.0023(16)
C13 0.047(2) 0.055(2) 0.053(2) -0.0143(19) -0.0028(17) 0.0066(17)
C14 0.056(3) 0.072(3) 0.056(2) 0.001(2) -0.017(2) 0.0124(19)
C15 0.070(3) 0.109(4) 0.086(4) 0.000(3) -0.018(3) 0.041(3)
C16 0.073(3) 0.068(3) 0.112(4) 0.002(3) 0.003(3) 0.028(3)
C17 0.049(2) 0.052(2) 0.0379(19) -0.007(2) 0.0013(17) 0.0018(15)
C18 0.061(3) 0.052(2) 0.0356(19) -0.0237(19) 0.0055(18) -0.0029(15)
C19 0.074(3) 0.059(2) 0.039(2) -0.021(2) -0.0046(19) 0.0040(17)
C20 0.112(4) 0.068(3) 0.046(2) -0.030(3) -0.013(3) 0.0098(19)
C21 0.127(5) 0.090(3) 0.044(2) -0.046(3) 0.007(3) 0.007(2)
C22 0.097(4) 0.114(4) 0.053(3) -0.035(3) 0.030(3) -0.009(3)
C23 0.071(3) 0.086(3) 0.046(2) -0.015(2) 0.011(2) -0.002(2)
C24 0.054(2) 0.057(2) 0.0306(18) -0.0107(18) -0.0064(16) 0.0010(15)
C25 0.057(2) 0.052(2) 0.0295(18) -0.0136(18) -0.0056(16) 0.0013(14)
C26 0.063(3) 0.069(2) 0.0342(19) -0.007(2) 0.0037(17) -0.0001(17)
C27 0.052(2) 0.054(2) 0.0367(19) -0.0095(19) -0.0072(17) 0.0033(15)
C28 0.049(2) 0.052(2) 0.0349(19) -0.0094(18) -0.0035(16) 0.0006(15)
C29 0.054(2) 0.067(2) 0.0339(19) -0.010(2) -0.0088(17) -0.0008(16)
C30 0.064(3) 0.089(3) 0.059(3) 0.002(3) -0.008(2) 0.012(2)
C31 0.078(4) 0.121(4) 0.080(3) 0.016(3) -0.015(3) 0.015(3)
C32 0.061(3) 0.153(5) 0.088(4) 0.005(4) -0.008(3) -0.012(4)
C33 0.058(3) 0.133(4) 0.074(3) -0.020(3) -0.003(2) -0.001(3)
C34 0.059(3) 0.087(3) 0.057(2) -0.012(2) -0.007(2) 0.001(2)
C35 0.061(2) 0.059(2) 0.035(2) -0.0192(19) -0.0027(17) 0.0023(16)
C36 0.066(3) 0.114(4) 0.071(3) -0.021(3) -0.011(2) 0.051(3)
C37 0.098(17) 0.09(2) 0.11(2) -0.041(16) 0.004(15) 0.040(15)
C37' 0.117(8) 0.092(8) 0.092(6) -0.014(8) 0.030(5) 0.059(7)
C38 0.108(18) 0.11(2) 0.103(17) -0.028(15) 0.010(14) 0.017(15)
C38' 0.108(10) 0.121(11) 0.138(11) -0.038(9) 0.004(8) 0.050(8)
C39 0.11(5) 0.11(7) 0.11(4) -0.04(4) -0.02(3) 0.03(4)
C39' 0.11(3) 0.11(3) 0.13(3) -0.05(2) -0.03(2) 0.06(2)
C40 0.056(3) 0.060(2) 0.0370(19) -0.012(2) 0.0009(18) 0.0019(16)
C41 0.056(2) 0.053(2) 0.0319(18) -0.0024(19) -0.0012(17) -0.0003(15)
C42 0.069(3) 0.081(3) 0.046(2) -0.007(2) -0.012(2) -0.0040(19)
C43 0.084(3) 0.098(3) 0.051(3) 0.009(3) -0.028(2) -0.008(2)
C44 0.105(4) 0.083(3) 0.037(2) 0.028(3) -0.010(3) 0.003(2)
C45 0.095(4) 0.067(3) 0.044(2) 0.007(3) 0.014(2) 0.0105(19)
C46 0.070(3) 0.063(2) 0.042(2) -0.004(2) 0.0002(19) 0.0006(18)

loop_
_atom_type_symbol
_atom_type_description
_atom_type_scat_dispersion_real
_atom_type_scat_dispersion_imag
_atom_type_scat_source
C C 0.0033 0.0016 'International Tables Vol C Tables 4.2.6.8 and 6.1.1.4'
H H 0.0000 0.0000 'International Tables Vol C Tables 4.2.6.8 and 6.1.1.4'
N N 0.0061 0.0033 'International Tables Vol C Tables 4.2.6.8 and 6.1.1.4'
S S 0.1246 0.1234 'International Tables Vol C Tables 4.2.6.8 and 6.1.1.4'

loop_
_geom_angle_atom_site_label_1
_geom_angle_atom_site_label_2
_geom_angle_atom_site_label_3
_geom_angle_site_symmetry_1
_geom_angle_site_symmetry_3
_geom_angle
_geom_angle_publ_flag
C16 S1 C13 . . 93.3(3) ?
C36 S2 C39 . . 101(6) ?
C36 S2' C39' . . 97(3) ?
C1 N1 C5 . . 123.1(3) ?
C1 N1 H1 . . 118.5 ?
C5 N1 H1 . . 118.5 ?
C28 N4 C24 . . 122.6(3) ?
C28 N4 H4 . . 118.7 ?
C24 N4 H4 . . 118.7 ?
C2 C1 N1 . . 120.0(3) ?
C2 C1 C6 . . 125.8(3) ?
N1 C1 C6 . . 114.2(3) ?
C1 C2 C12 . . 121.7(3) ?
C1 C2 C3 . . 123.1(3) ?
C12 C2 C3 . . 115.2(3) ?
C13 C3 C4 . . 112.7(3) ?
C13 C3 C2 . . 112.4(3) ?
C4 C3 C2 . . 109.0(3) ?
C13 C3 H3 . . 107.5 ?
C4 C3 H3 . . 107.5 ?
C2 C3 H3 . . 107.5 ?
C5 C4 C17 . . 120.5(3) ?
C5 C4 C3 . . 123.8(3) ?
C17 C4 C3 . . 115.7(3) ?
C4 C5 N1 . . 119.6(3) ?
C4 C5 C18 . . 126.3(3) ?
N1 C5 C18 . . 114.1(3) ?
C11 C6 C7 . . 118.6(3) ?
C11 C6 C1 . . 119.4(3) ?
C7 C6 C1 . . 122.0(3) ?
C8 C7 C6 . . 119.6(4) ?
C8 C7 H7 . . 120.2 ?
C6 C7 H7 . . 120.2 ?
C9 C8 C7 . . 120.4(4) ?
C9 C8 H8 . . 119.8 ?
C7 C8 H8 . . 119.8 ?
C10 C9 C8 . . 120.7(4) ?
C10 C9 H9 . . 119.6 ?
C8 C9 H9 . . 119.6 ?
C9 C10 C11 . . 119.5(4) ?
C9 C10 H10 . . 120.2 ?
C11 C10 H10 . . 120.2 ?
C10 C11 C6 . . 121.1(3) ?
C10 C11 H11 . . 119.5 ?
C6 C11 H11 . . 119.5 ?
N2 C12 C2 . . 175.2(4) ?
C14 C13 C3 . . 126.9(3) ?
C14 C13 S1 . . 111.4(3) ?
C3 C13 S1 . . 121.8(2) ?
C13 C14 C15 . . 108.1(4) ?
C13 C14 H14 . . 126.0 ?
C15 C14 H14 . . 126.0 ?
C16 C15 C14 . . 114.9(4) ?
C16 C15 H15 . . 122.5 ?
C14 C15 H15 . . 122.5 ?
C15 C16 S1 . . 112.3(4) ?
C15 C16 H16 . . 123.8 ?
S1 C16 H16 . . 123.8 ?
N3 C17 C4 . . 176.3(4) ?
C19 C18 C23 . . 118.9(3) ?
C19 C18 C5 . . 120.4(3) ?
C23 C18 C5 . . 120.6(3) ?
C20 C19 C18 . . 120.6(4) ?
C20 C19 H19 . . 119.7 ?
C18 C19 H19 . . 119.7 ?
C19 C20 C21 . . 119.6(4) ?
C19 C20 H20 . . 120.2 ?
C21 C20 H20 . . 120.2 ?
C22 C21 C20 . . 120.5(4) ?
C22 C21 H21 . . 119.8 ?
C20 C21 H21 . . 119.8 ?
C21 C22 C23 . . 120.5(5) ?
C21 C22 H22 . . 119.7 ?
C23 C22 H22 . . 119.7 ?
C22 C23 C18 . . 119.8(4) ?
C22 C23 H23 . . 120.1 ?
C18 C23 H23 . . 120.1 ?
C25 C24 N4 . . 118.9(3) ?
C25 C24 C29 . . 125.3(3) ?
N4 C24 C29 . . 115.8(3) ?
C24 C25 C35 . . 121.1(3) ?
C24 C25 C26 . . 123.9(3) ?
C35 C25 C26 . . 115.0(3) ?
C36 C26 C25 . . 112.0(3) ?
C36 C26 C27 . . 112.5(3) ?
C25 C26 C27 . . 109.1(3) ?
C36 C26 H26 . . 107.7 ?
C25 C26 H26 . . 107.7 ?
C27 C26 H26 . . 107.7 ?
C28 C27 C40 . . 120.9(3) ?
C28 C27 C26 . . 122.6(3) ?
C40 C27 C26 . . 116.5(3) ?
C27 C28 N4 . . 120.1(3) ?
C27 C28 C41 . . 124.8(3) ?
N4 C28 C41 . . 115.0(3) ?
C34 C29 C30 . . 119.1(4) ?
C34 C29 C24 . . 119.8(3) ?
C30 C29 C24 . . 121.0(4) ?
C31 C30 C29 . . 120.0(5) ?
C31 C30 H30 . . 120.0 ?
C29 C30 H30 . . 120.0 ?
C32 C31 C30 . . 120.2(5) ?
C32 C31 H31 . . 119.9 ?
C30 C31 H31 . . 119.9 ?
C31 C32 C33 . . 120.2(5) ?
C31 C32 H32 . . 119.9 ?
C33 C32 H32 . . 119.9 ?
C32 C33 C34 . . 120.4(5) ?
C32 C33 H33 . . 119.8 ?
C34 C33 H33 . . 119.8 ?
C33 C34 C29 . . 120.1(4) ?
C33 C34 H34 . . 119.9 ?
C29 C34 H34 . . 119.9 ?
N5 C35 C25 . . 174.9(4) ?
C37' C36 C26 . . 117.7(8) ?
C37' C36 C37 . . 133.3(15) ?
C26 C36 C37 . . 108.1(13) ?
C37' C36 S2' . . 115.5(7) ?
C26 C36 S2' . . 126.7(5) ?
C26 C36 S2 . . 144.7(6) ?
C37 C36 S2 . . 107.0(12) ?
S2' C36 S2 . . 87.6(5) ?
C38 C37 C36 . . 110(3) ?
C38 C37 H37 . . 125.0 ?
C36 C37 H37 . . 125.0 ?
C36 C37' C38' . . 106.5(13) ?
C36 C37' H37' . . 126.8 ?
C38' C37' H37' . . 126.8 ?
C39 C38 C37 . . 110(8) ?
C39 C38 H38 . . 125.1 ?
C37 C38 H38 . . 125.1 ?
C39' C38' C37' . . 112(4) ?
C39' C38' H38' . . 123.9 ?
C37' C38' H38' . . 123.9 ?
C38 C39 S2 . . 112(10) ?
C38 C39 H39 . . 124.0 ?
S2 C39 H39 . . 124.0 ?
C38' C39' S2' . . 109(5) ?
C38' C39' H39' . . 125.6 ?
S2' C39' H39' . . 125.6 ?
N6 C40 C27 . . 175.3(4) ?
C46 C41 C42 . . 119.2(3) ?
C46 C41 C28 . . 119.5(3) ?
C42 C41 C28 . . 121.3(3) ?
C41 C42 C43 . . 120.2(4) ?
C41 C42 H42 . . 119.9 ?
C43 C42 H42 . . 119.9 ?
C44 C43 C42 . . 119.8(4) ?
C44 C43 H43 . . 120.1 ?
C42 C43 H43 . . 120.1 ?
C45 C44 C43 . . 120.8(4) ?
C45 C44 H44 . . 119.6 ?
C43 C44 H44 . . 119.6 ?
C44 C45 C46 . . 119.7(4) ?
C44 C45 H45 . . 120.2 ?
C46 C45 H45 . . 120.2 ?
C41 C46 C45 . . 120.3(4) ?
C41 C46 H46 . . 119.9 ?
C45 C46 H46 . . 119.9 ?

loop_
_geom_bond_atom_site_label_1
_geom_bond_atom_site_label_2
_geom_bond_site_symmetry_2
_geom_bond_distance
_geom_bond_publ_flag
S1 C16 . 1.664(5) ?
S1 C13 . 1.708(4) ?
S2 C36 . 1.603(11) ?
S2 C39 . 1.62(17) ?
S2' C36 . 1.555(10) ?
S2' C39' . 1.70(8) ?
N1 C1 . 1.370(4) ?
N1 C5 . 1.372(4) ?
N1 H1 . 0.8600 ?
N2 C12 . 1.145(4) ?
N3 C17 . 1.146(4) ?
N4 C28 . 1.369(4) ?
N4 C24 . 1.385(4) ?
N4 H4 . 0.8600 ?
N5 C35 . 1.140(4) ?
N6 C40 . 1.155(5) ?
C1 C2 . 1.350(4) ?
C1 C6 . 1.484(5) ?
C2 C12 . 1.421(4) ?
C2 C3 . 1.526(5) ?
C3 C13 . 1.504(5) ?
C3 C4 . 1.516(4) ?
C3 H3 . 0.9800 ?
C4 C5 . 1.346(4) ?
C4 C17 . 1.429(5) ?
C5 C18 . 1.485(4) ?
C6 C11 . 1.383(5) ?
C6 C7 . 1.390(5) ?
C7 C8 . 1.383(5) ?
C7 H7 . 0.9300 ?
C8 C9 . 1.364(5) ?
C8 H8 . 0.9300 ?
C9 C10 . 1.360(5) ?
C9 H9 . 0.9300 ?
C10 C11 . 1.377(5) ?
C10 H10 . 0.9300 ?
C11 H11 . 0.9300 ?
C13 C14 . 1.426(5) ?
C14 C15 . 1.439(6) ?
C14 H14 . 0.9300 ?
C15 C16 . 1.344(7) ?
C15 H15 . 0.9300 ?
C16 H16 . 0.9300 ?
C18 C19 . 1.384(5) ?
C18 C23 . 1.394(5) ?
C19 C20 . 1.378(5) ?
C19 H19 . 0.9300 ?
C20 C21 . 1.379(7) ?
C20 H20 . 0.9300 ?
C21 C22 . 1.359(7) ?
C21 H21 . 0.9300 ?
C22 C23 . 1.382(5) ?
C22 H22 . 0.9300 ?
C23 H23 . 0.9300 ?
C24 C25 . 1.346(5) ?
C24 C29 . 1.479(5) ?
C25 C35 . 1.423(5) ?
C25 C26 . 1.511(5) ?
C26 C36 . 1.488(6) ?
C26 C27 . 1.518(4) ?
C26 H26 . 0.9800 ?
C27 C28 . 1.354(5) ?
C27 C40 . 1.419(5) ?
C28 C41 . 1.477(4) ?
C29 C34 . 1.384(5) ?
C29 C30 . 1.387(5) ?
C30 C31 . 1.381(6) ?
C30 H30 . 0.9300 ?
C31 C32 . 1.365(7) ?
C31 H31 . 0.9300 ?
C32 C33 . 1.370(7) ?
C32 H32 . 0.9300 ?
C33 C34 . 1.374(6) ?
C33 H33 . 0.9300 ?
C34 H34 . 0.9300 ?
C36 C37' . 1.450(15) ?
C36 C37 . 1.54(6) ?
C37 C38 . 1.48(5) ?
C37 H37 . 0.9300 ?
C37' C38' . 1.49(3) ?
C37' H37' . 0.9300 ?
C38 C39 . 1.42(15) ?
C38 H38 . 0.9300 ?
C38' C39' . 1.42(7) ?
C38' H38' . 0.9300 ?
C39 H39 . 0.9300 ?
C39' H39' . 0.9300 ?
C41 C46 . 1.377(5) ?
C41 C42 . 1.386(5) ?
C42 C43 . 1.386(5) ?
C42 H42 . 0.9300 ?
C43 C44 . 1.366(7) ?
C43 H43 . 0.9300 ?
C44 C45 . 1.364(7) ?
C44 H44 . 0.9300 ?
C45 C46 . 1.392(5) ?
C45 H45 . 0.9300 ?
C46 H46 . 0.9300 ?

loop_
_geom_hbond_atom_site_label_D
_geom_hbond_atom_site_label_H
_geom_hbond_atom_site_label_A
_geom_hbond_site_symmetry_A
_geom_hbond_distance_DH
_geom_hbond_distance_HA
_geom_hbond_distance_DA
_geom_hbond_angle_DHA
_geom_hbond_publ_flag
N1 H1 N5 . 0.86 2.10 2.956(3) 173 yes
N4 H4 N2 1_554 0.86 2.19 3.042(3) 172 yes

loop_
_geom_torsion_atom_site_label_1
_geom_torsion_atom_site_label_2
_geom_torsion_atom_site_label_3
_geom_torsion_atom_site_label_4
_geom_torsion_site_symmetry_1
_geom_torsion_site_symmetry_2
_geom_torsion_site_symmetry_3
_geom_torsion_site_symmetry_4
_geom_torsion
_geom_torsion_publ_flag
C5 N1 C1 C2 . . . . -5.5(5) ?
C5 N1 C1 C6 . . . . 171.6(3) ?
N1 C1 C2 C12 . . . . 176.2(3) ?
C6 C1 C2 C12 . . . . -0.5(5) ?
N1 C1 C2 C3 . . . . -4.1(5) ?
C6 C1 C2 C3 . . . . 179.2(3) ?
C1 C2 C3 C13 . . . . -113.5(3) ?
C12 C2 C3 C13 . . . . 66.2(4) ?
C1 C2 C3 C4 . . . . 12.1(4) ?
C12 C2 C3 C4 . . . . -168.1(3) ?
C13 C3 C4 C5 . . . . 112.6(4) ?
C2 C3 C4 C5 . . . . -12.8(4) ?
C13 C3 C4 C17 . . . . -67.3(4) ?
C2 C3 C4 C17 . . . . 167.2(3) ?
C17 C4 C5 N1 . . . . -174.7(3) ?
C3 C4 C5 N1 . . . . 5.4(5) ?
C17 C4 C5 C18 . . . . 2.5(5) ?
C3 C4 C5 C18 . . . . -177.4(3) ?
C1 N1 C5 C4 . . . . 4.9(5) ?
C1 N1 C5 C18 . . . . -172.6(3) ?
C2 C1 C6 C11 . . . . 136.5(4) ?
N1 C1 C6 C11 . . . . -40.4(4) ?
C2 C1 C6 C7 . . . . -44.3(5) ?
N1 C1 C6 C7 . . . . 138.8(3) ?
C11 C6 C7 C8 . . . . -0.3(6) ?
C1 C6 C7 C8 . . . . -179.5(3) ?
C6 C7 C8 C9 . . . . -0.4(6) ?
C7 C8 C9 C10 . . . . 0.7(7) ?
C8 C9 C10 C11 . . . . -0.2(6) ?
C9 C10 C11 C6 . . . . -0.6(6) ?
C7 C6 C11 C10 . . . . 0.8(5) ?
C1 C6 C11 C10 . . . . 180.0(3) ?
C4 C3 C13 C14 . . . . 127.8(4) ?
C2 C3 C13 C14 . . . . -108.6(4) ?
C4 C3 C13 S1 . . . . -53.0(4) ?
C2 C3 C13 S1 . . . . 70.6(3) ?
C16 S1 C13 C14 . . . . -0.3(3) ?
C16 S1 C13 C3 . . . . -179.5(3) ?
C3 C13 C14 C15 . . . . 179.2(3) ?
S1 C13 C14 C15 . . . . 0.0(4) ?
C13 C14 C15 C16 . . . . 0.4(6) ?
C14 C15 C16 S1 . . . . -0.6(6) ?
C13 S1 C16 C15 . . . . 0.5(4) ?
C4 C5 C18 C19 . . . . -131.2(4) ?
N1 C5 C18 C19 . . . . 46.1(4) ?
C4 C5 C18 C23 . . . . 53.4(5) ?
N1 C5 C18 C23 . . . . -129.2(4) ?
C23 C18 C19 C20 . . . . 0.0(5) ?
C5 C18 C19 C20 . . . . -175.5(3) ?
C18 C19 C20 C21 . . . . 0.2(6) ?
C19 C20 C21 C22 . . . . -0.6(7) ?
C20 C21 C22 C23 . . . . 0.9(7) ?
C21 C22 C23 C18 . . . . -0.7(6) ?
C19 C18 C23 C22 . . . . 0.3(6) ?
C5 C18 C23 C22 . . . . 175.7(3) ?
C28 N4 C24 C25 . . . . 7.7(5) ?
C28 N4 C24 C29 . . . . -171.7(3) ?
N4 C24 C25 C35 . . . . -172.4(3) ?
C29 C24 C25 C35 . . . . 7.0(5) ?
N4 C24 C25 C26 . . . . 6.8(5) ?
C29 C24 C25 C26 . . . . -173.8(3) ?
C24 C25 C26 C36 . . . . 108.1(4) ?
C35 C25 C26 C36 . . . . -72.7(4) ?
C24 C25 C26 C27 . . . . -17.1(5) ?
C35 C25 C26 C27 . . . . 162.1(3) ?
C36 C26 C27 C28 . . . . -109.4(4) ?
C25 C26 C27 C28 . . . . 15.5(5) ?
C36 C26 C27 C40 . . . . 71.0(4) ?
C25 C26 C27 C40 . . . . -164.1(3) ?
C40 C27 C28 N4 . . . . 175.7(3) ?
C26 C27 C28 N4 . . . . -3.9(5) ?
C40 C27 C28 C41 . . . . -1.0(5) ?
C26 C27 C28 C41 . . . . 179.5(3) ?
C24 N4 C28 C27 . . . . -9.1(5) ?
C24 N4 C28 C41 . . . . 167.9(3) ?
C25 C24 C29 C34 . . . . -134.3(4) ?
N4 C24 C29 C34 . . . . 45.1(5) ?
C25 C24 C29 C30 . . . . 45.4(5) ?
N4 C24 C29 C30 . . . . -135.2(4) ?
C34 C29 C30 C31 . . . . -0.1(6) ?
C24 C29 C30 C31 . . . . -179.8(4) ?
C29 C30 C31 C32 . . . . 1.4(8) ?
C30 C31 C32 C33 . . . . -1.8(8) ?
C31 C32 C33 C34 . . . . 0.9(8) ?
C32 C33 C34 C29 . . . . 0.4(7) ?
C30 C29 C34 C33 . . . . -0.8(6) ?
C24 C29 C34 C33 . . . . 178.9(4) ?
C25 C26 C36 C37' . . . . 115.4(7) ?
C27 C26 C36 C37' . . . . -121.2(7) ?
C25 C26 C36 C37 . . . . -73.3(19) ?
C27 C26 C36 C37 . . . . 50.0(19) ?
C25 C26 C36 S2' . . . . -64.0(6) ?
C27 C26 C36 S2' . . . . 59.3(6) ?
C25 C26 C36 S2 . . . . 100.2(11) ?
C27 C26 C36 S2 . . . . -136.5(10) ?
C39' S2' C36 C37' . . . . -1(3) ?
C39' S2' C36 C26 . . . . 178(3) ?
C39' S2' C36 C37 . . . . -155(7) ?
C39' S2' C36 S2 . . . . 7(3) ?
C39 S2 C36 C37' . . . . 158(7) ?
C39 S2 C36 C26 . . . . -174(6) ?
C39 S2 C36 C37 . . . . 0(7) ?
C39 S2 C36 S2' . . . . -6(6) ?
C37' C36 C37 C38 . . . . -16(4) ?
C26 C36 C37 C38 . . . . 175(2) ?
S2' C36 C37 C38 . . . . 17(3) ?
S2 C36 C37 C38 . . . . -1(3) ?
C36 C37 C38 C39 . . . . 3(8) ?
C37 C38 C39 S2 . . . . -3(12) ?
C36 S2 C39 C38 . . . . 2(11) ?
C26 C36 C37' C38' . . . . -179.3(7) ?
C37 C36 C37' C38' . . . . 12(3) ?
S2' C36 C37' C38' . . . . 0.2(12) ?
S2 C36 C37' C38' . . . . -17.5(15) ?
C36 C37' C38' C39' . . . . 1(4) ?
C37' C38' C39' S2' . . . . -2(5) ?
C36 S2' C39' C38' . . . . 2(5) ?
C27 C28 C41 C46 . . . . 128.1(4) ?
N4 C28 C41 C46 . . . . -48.7(4) ?
C27 C28 C41 C42 . . . . -53.3(5) ?
N4 C28 C41 C42 . . . . 129.9(4) ?
C46 C41 C42 C43 . . . . -1.0(6) ?
C28 C41 C42 C43 . . . . -179.7(3) ?
C41 C42 C43 C44 . . . . 1.4(6) ?
C42 C43 C44 C45 . . . . -1.2(7) ?
C43 C44 C45 C46 . . . . 0.7(7) ?
C42 C41 C46 C45 . . . . 0.5(5) ?
C28 C41 C46 C45 . . . . 179.2(3) ?
C44 C45 C46 C41 . . . . -0.3(6) ?
